data_7719272
loop_
_publ_author_name
'Kebernik, Steven'
'Kr&#xe4;tschmer, Frederic'
'Sun, Xiaofei'
'Roesky, Peter W.'

_publ_section_title
;
 Luminescent ionic heterobimetallic diphosphine-&#x3b2;-diketiminate
 complexes.
;
_journal_issue 35
_journal_name_full 'Dalton transactions (Cambridge, England : 2003)'
_journal_page_first 13192
_journal_page_last 13199
_journal_paper_doi 10.1039/d5dt00977d
_journal_volume 54
_journal_year 2025
_chemical_formula_moiety 'C43 H38 Au Cu N3 P2, C41 H35 Au Cu N2 P2, C2 H3 N, 2(C F3 O3 S), 4[C4H8O]'
_chemical_formula_sum 'C104 H108 Au2 Cu2 F6 N6 O10 P4 S2'
_chemical_formula_weight 2424.97
_space_group_crystal_system orthorhombic
_space_group_IT_number 62
_space_group_name_Hall '-P 2ac 2n'
_space_group_name_H-M_alt 'P n m a'
_atom_sites_solution_hydrogens geom
_atom_sites_solution_primary dual
_audit_creation_date 2025-04-14
_audit_creation_method
;
Olex2 1.5
(compiled 2024.02.16 svn.r378c4104 for OlexSys, GUI svn.r6928)
;
_audit_update_record
;
2025-04-24 deposited with the CCDC.	2025-07-28 downloaded from the CCDC.
;
_cell_angle_alpha 90
_cell_angle_beta 90
_cell_angle_gamma 90
_cell_formula_units_Z 4
_cell_length_a 40.8223(9)
_cell_length_b 17.4125(4)
_cell_length_c 14.3161(3)
_cell_measurement_reflns_used 42945
_cell_measurement_temperature 100
_cell_measurement_theta_max 27.72
_cell_measurement_theta_min 1.54
_cell_volume 10176.1(4)
_computing_cell_refinement
;
X-Area Recipe 1.33.0.0 (STOE, 2015)
;
_computing_data_collection
;
X-Area Pilatus3_SV 1.31.150.0 (STOE, 2018)
;
_computing_data_reduction
;
X-Area Integrate 1.73.1.0 (STOE, 2018)
X-Area LANA 1.73.2.0 (STOE, 2018)
;
_computing_molecular_graphics 'Olex2 1.5 (Dolomanov et al., 2009)'
_computing_publication_material
;
STOE & Cie GmbH, X-Area, software package for collecting single-crystal or
multi-domain crystal data on STOE area-detector diffractometers, for image 
processing, for the correction and scaling of reflection intensities and 
for outlier rejection, version 1.84, Darmstadt 2018
;
_computing_structure_refinement 'SHELXL 2018/3 (Sheldrick, 2015)'
_computing_structure_solution 'SHELXT 2018/2 (Sheldrick, 2018)'
_diffrn_ambient_temperature 100
_diffrn_detector 'EIGER2 1M CDTE'
_diffrn_detector_area_resol_mean 13.33
_diffrn_measured_fraction_theta_full 0.989
_diffrn_measured_fraction_theta_max 0.985
_diffrn_measurement_details
;
 660 frames, detector distance = 100 mm
;
_diffrn_measurement_device 'Eulerian 4-circle diffractometer'
_diffrn_measurement_device_type 'STOE STADIVARI'
_diffrn_measurement_method 'rotation method, \w scans'
_diffrn_radiation_collimation '1.2 0.6 mm diameter'
_diffrn_radiation_monochromator 'Graded multilayer mirror'
_diffrn_radiation_polarisn_norm 270
_diffrn_radiation_probe x-ray
_diffrn_radiation_type 'Mo K\a'
_diffrn_radiation_wavelength 0.71073
_diffrn_reflns_av_R_equivalents 0.0330
_diffrn_reflns_av_unetI/netI 0.0356
_diffrn_reflns_Laue_measured_fraction_full 0.989
_diffrn_reflns_Laue_measured_fraction_max 0.985
_diffrn_reflns_limit_h_max 50
_diffrn_reflns_limit_h_min -34
_diffrn_reflns_limit_k_max 21
_diffrn_reflns_limit_k_min -21
_diffrn_reflns_limit_l_max 15
_diffrn_reflns_limit_l_min -17
_diffrn_reflns_number 49096
_diffrn_reflns_point_group_measured_fraction_full 0.989
_diffrn_reflns_point_group_measured_fraction_max 0.985
_diffrn_reflns_theta_full 25.242
_diffrn_reflns_theta_max 25.999
_diffrn_reflns_theta_min 1.842
_diffrn_source Axo_Mo
_diffrn_source_current 0.830
_diffrn_source_power 0.050
_diffrn_source_voltage 60
_exptl_absorpt_coefficient_mu 3.462
_exptl_absorpt_correction_T_max 1.0000
_exptl_absorpt_correction_T_min 0.5389
_exptl_absorpt_correction_type multi-scan
_exptl_absorpt_process_details
;
STOE LANA, absorption correction by scaling of reflection intensities.
J. Koziskova, F. Hahn, J. Richter, J. Kozisek, "Comparison of different
absorption corrections on the model structure of tetrakis(\m~2~-acetato)-
diaqua-di-copper(II)", Acta Chimica Slovaca, vol. 9, no. 2, 2016, pp. 136 - 140.
;
_exptl_crystal_colour yellow
_exptl_crystal_colour_primary yellow
_exptl_crystal_density_diffrn 1.583
_exptl_crystal_density_method 'not measured'
_exptl_crystal_description block
_exptl_crystal_F_000 4864
_exptl_crystal_size_max 0.321
_exptl_crystal_size_mid 0.2
_exptl_crystal_size_min 0.082
_refine_diff_density_max 1.383
_refine_diff_density_min -1.950
_refine_diff_density_rms 0.113
_refine_ls_extinction_method none
_refine_ls_goodness_of_fit_ref 1.051
_refine_ls_hydrogen_treatment constr
_refine_ls_matrix_type full
_refine_ls_number_parameters 740
_refine_ls_number_reflns 10198
_refine_ls_number_restraints 830
_refine_ls_restrained_S_all 1.105
_refine_ls_R_factor_all 0.0696
_refine_ls_R_factor_gt 0.0488
_refine_ls_shift/su_max 0.001
_refine_ls_shift/su_mean 0.000
_refine_ls_structure_factor_coef Fsqd
_refine_ls_weighting_details 'w=1/[\s^2^(Fo^2^)+(0.0737P)^2^+19.8130P] where P=(Fo^2^+2Fc^2^)/3'
_refine_ls_weighting_scheme calc
_refine_ls_wR_factor_gt 0.1243
_refine_ls_wR_factor_ref 0.1345
_reflns_Friedel_coverage 0.000
_reflns_number_gt 7578
_reflns_number_total 10198
_reflns_threshold_expression 'I > 2\s(I)'
_cod_data_source_file d5dt00977d2.cif
_cod_data_source_block stk006_thf
_cod_depositor_comments 'Adding full bibliography for 7719271--7719275.cif.'
_cod_database_code 7719272
_shelx_shelxl_version_number 2019/2
_audit_contact_author
;
      Prof. Dr. Peter W. Roesky
      Karlsruher Institut fuer Technologie (KIT), CS
      Institut fuer Anorganische Chemie (AOC)
      Lehrstuhl fuer Anorganische Funktionsmaterialien
      Engesserstr. 15, Geb. 30.45
      76131 Karlsruhe 
      Bundesrepublik Deutschland
;
_audit_contact_letter
;
;
_shelx_space_group_comment
;
The symmetry employed for this shelxl refinement is uniquely defined
by the following loop, which should always be used as a source of
symmetry information in preference to the above space-group names.
They are only intended as comments.
;
_shelx_estimated_absorpt_t_max 0.764
_shelx_estimated_absorpt_t_min 0.403
_olex2_refinement_description
;
1. Fixed Uiso
 At 1.2 times of:
  All C(H) groups
 At 1.5 times of:
  All C(H,H,H) groups
2. Restrained distances
 C47-F6 = C47-F5 = C47-F4
 0.01 with sigma of 1.33
 C47-S2
 0.01 with sigma of 1.82
 S2-O5 = S2-O6 = S2-O4
 0.01 with sigma of 1.44
 N4-C45
 1.14 with sigma of 0.02
 C45-N4
 1.137 with sigma of 0.01
 C45-C46
 1.456 with sigma of 0.01
 C46-N4
 2.593 with sigma of 0.02
 C48-F1 = C48-F3 = C48-F2
 0.01 with sigma of 1.33
 C48-S1
 0.01 with sigma of 1.82
 S1-O3 = S1-O1 = S1-O2
 0.01 with sigma of 1.44
 N2-C22
 1.14 with sigma of 0.02
 C22-N2
 1.137 with sigma of 0.01
 C22-C23
 1.456 with sigma of 0.01
 C23-N2
 2.593 with sigma of 0.02
 C47-O5
 0.02 with sigma of 2.58
 C47-O6
 0.02 with sigma of 2.56
 C47-O4
 0.02 with sigma of 2.57
 N4-C46
 2.59 with sigma of 0.04
 C48-O3
 0.02 with sigma of 2.58
 C48-O1
 0.02 with sigma of 2.56
 C48-O2
 0.02 with sigma of 2.57
 N2-C23
 2.59 with sigma of 0.04
 P2A-C40A \\sim P2A-C39
 with sigma of 0.02
 P2A-C39A \\sim P2A-C44
 with sigma of 0.04
 P2A-C41A \\sim P2A-C40
 with sigma of 0.04
 P2A-C40A \\sim P2-C40A
 with sigma of 0.02
 N3-C39A \\sim N3-C44
 with sigma of 0.02
 P2A-C39 \\sim P2-C39
 with sigma of 0.02
 Au2A-P2A_$1 \\sim Au2-P2
 with sigma of 0.02
 C40A-C39A \\sim C39-C44
 with sigma of 0.02
 C40A-C41A \\sim C39-C40
 with sigma of 0.02
 C39A-C44A \\sim C44-C43
 with sigma of 0.02
 P2A-C27 \\sim P2-C27
 with sigma of 0.02
 C41A-C42A \\sim C40-C41
 with sigma of 0.02
 C44A-C43A \\sim C43-C42
 with sigma of 0.02
 C43A-C42A \\sim C42-C41
 with sigma of 0.02
 N3-C40A \\sim N3-C39
 with sigma of 0.04
 N3-C44A \\sim N3-C43
 with sigma of 0.04
 C40A-C44A \\sim C39-C43
 with sigma of 0.04
 Cu04-P2A_$1 \\sim Cu2-P2_$1
 with sigma of 0.04
 C40A-C42A \\sim C39-C41
 with sigma of 0.04
 C39A-C41A \\sim C44-C40
 with sigma of 0.04
 C39A-C43A \\sim C44-C42
 with sigma of 0.04
 C41A-C43A \\sim C40-C42
 with sigma of 0.04
 C44A-C42A \\sim C43-C41
 with sigma of 0.04
 Au2A-C40A_$1 \\sim Au2-C40A
 with sigma of 0.04
 Au2A-C39_$1 \\sim Au2-C39
 with sigma of 0.04
 Au2A-Cu04 \\sim Au2-Cu2
 with sigma of 0.02
 Cu04-N3_$1 \\sim Cu2-N3_$1
 with sigma of 0.02
 Au2A-N3_$1 \\sim Au2-N3
 with sigma of 0.04
 C47-F6 \\sim C47-F5 \\sim C47-F4
 with sigma of 0.02
 Au2A-C27_$1 \\sim Au2-C27
 with sigma of 0.04
 F6-F5 \\sim F5-F4 \\sim F4-F6
 with sigma of 0.04
 S2-F6 \\sim S2-F5 \\sim S2-F4
 with sigma of 0.04
 S2-O5 \\sim S2-O6 \\sim S2-O4
 with sigma of 0.02
 O5-O6 \\sim O6-O4 \\sim O5-O4
 with sigma of 0.04
 C47-O5 \\sim C47-O6 \\sim C47-O4
 with sigma of 0.04
 C48-F1 \\sim C48-F3 \\sim C48-F2
 with sigma of 0.02
 F1-F3 \\sim F3-F2 \\sim F2-F1
 with sigma of 0.04
 S1-F1 \\sim S1-F3 \\sim S1-F2
 with sigma of 0.04
 S1-O3 \\sim S1-O1 \\sim S1-O2
 with sigma of 0.02
 O3-O1 \\sim O1-O2 \\sim O3-O2
 with sigma of 0.04
 C48-O3 \\sim C48-O1 \\sim C48-O2
 with sigma of 0.04
3. Uiso/Uaniso restraints and constraints
C4 \\sim C11 \\sim C12 \\sim C13 \\sim C14 \\sim C15: within 2A with sigma of
0.01 and sigma for terminal atoms of 0.02 within 2A
Cu04 \\sim P2A \\sim Au2 \\sim Cu2 \\sim P2: within 2A with sigma of 0.01 and
sigma for terminal atoms of 0.02 within 2A
Au2A \\sim Cu04 \\sim P2A \\sim Au2 \\sim Cu2 \\sim P2: within 2A with sigma of
0.001 and sigma for terminal atoms of 0.002 within 2A
C39A \\sim C40A \\sim C41A \\sim C42A \\sim C43A \\sim C44A \\sim C39 \\sim C40
\\sim C41 \\sim C42 \\sim C43 \\sim C44: within 2A with sigma of 0.01 and sigma
for terminal atoms of 0.02 within 2A
N4 \\sim C45 \\sim C46: within 2A with sigma of 0.04 and sigma for terminal
atoms of 0.08 within 2A
S1 \\sim F1 \\sim F2 \\sim F3 \\sim O1 \\sim O2 \\sim O3 \\sim C48: within 2A
with sigma of 0.01 and sigma for terminal atoms of 0.02 within 2A
S2 \\sim F4 \\sim F5 \\sim F6 \\sim O4 \\sim O5 \\sim O6 \\sim C47: within 2A
with sigma of 0.01 and sigma for terminal atoms of 0.02 within 2A
N2 \\sim C22 \\sim C23: within 2A with sigma of 0.04 and sigma for terminal
atoms of 0.08 within 2A
Cu1 \\sim N2 \\sim C22 \\sim C23: within 2A with sigma of 0.01 and sigma for
terminal atoms of 0.02 within 2A
C33A \\sim C34A \\sim C35A \\sim C36A \\sim C37A \\sim C38A \\sim C33 \\sim C34
\\sim C35 \\sim C36 \\sim C37 \\sim C38: within 2A with sigma of 0.01 and sigma
for terminal atoms of 0.02 within 2A
Uanis(C47) \\sim Ueq, Uanis(F6) \\sim Ueq, Uanis(F5) \\sim Ueq, Uanis(F4) \\sim
Ueq, Uanis(S2) \\sim Ueq, Uanis(O5) \\sim Ueq, Uanis(O6) \\sim Ueq, Uanis(O4)
\\sim Ueq, Uanis(C48) \\sim Ueq, Uanis(F1) \\sim Ueq, Uanis(F3) \\sim Ueq,
Uanis(F2) \\sim Ueq, Uanis(S1) \\sim Ueq, Uanis(O3) \\sim Ueq, Uanis(O1) \\sim
Ueq, Uanis(O2) \\sim Ueq: with sigma of 0.01 and sigma for terminal atoms of
0.02
4. Rigid body (RIGU) restrains
 S2, F4, F5, F6, O4, O5, O6, C47
 with sigma for 1-2 distances of 0.004 and sigma for 1-3 distances of 0.004
 N4, C45, C46
 with sigma for 1-2 distances of 0.004 and sigma for 1-3 distances of 0.004
 S1, F1, F2, F3, O1, O2, O3, C48
 with sigma for 1-2 distances of 0.004 and sigma for 1-3 distances of 0.004
 N2, C22, C23
 with sigma for 1-2 distances of 0.004 and sigma for 1-3 distances of 0.004
5. Others
 Fixed Sof: N2(0.5) C22(0.5) C23(0.5) H23A(0.5) H23B(0.5) H23C(0.5) Au2A(0.25)
 Cu04(0.25) P2A(0.5) C33A(0.5) C34A(0.5) H34A(0.5) C35A(0.5) H35A(0.5)
 C36A(0.5) H36A(0.5) C37A(0.5) H37A(0.5) C38A(0.5) H38A(0.5) C39A(0.5)
 C40A(0.5) C41A(0.5) H41A(0.5) C42A(0.5) H42A(0.5) C43A(0.5) H43A(0.5)
 C44A(0.5) H44A(0.5) Au2(0.25) Cu2(0.25) P2(0.5) C38(0.5) H38(0.5) C33(0.5)
 C34(0.5) H34(0.5) C35(0.5) H35(0.5) C36(0.5) H36(0.5) C37(0.5) H37(0.5)
 C39(0.5) C40(0.5) H40(0.5) C41(0.5) H41(0.5) C42(0.5) H42(0.5) C43(0.5)
 H43(0.5) C44(0.5) N4(0.5) C45(0.5) C46(0.5) H46A(0.5) H46B(0.5) H46C(0.5)
 S1(0.5) F1(0.5) F2(0.5) F3(0.5) O1(0.5) O2(0.5) O3(0.5) C48(0.5) S2(0.5)
 F4(0.5) F5(0.5) F6(0.5) O4(0.5) O5(0.5) O6(0.5) C47(0.5)
6.a Aromatic/amide H refined with riding coordinates:
 C1(H1), C5(H5), C6(H6), C7(H7), C8(H8), C17(H17), C18(H18), C19(H19),
 C20(H20), C21(H21), C11(H11), C12(H12), C13(H13), C14(H14), C15(H15), C24(H24),
  C28(H28), C29(H29), C30(H30), C31(H31), C32(H32), C34A(H34A), C35A(H35A),
 C36A(H36A), C37A(H37A), C38A(H38A), C41A(H41A), C42A(H42A), C43A(H43A),
 C44A(H44A), C38(H38), C34(H34), C35(H35), C36(H36), C37(H37), C40(H40),
 C41(H41), C42(H42), C43(H43)
6.b Fitted hexagon refined as free rotating group:
 C33A(C34A,C35A,C36A,C37A,C38A), C38(C33,C34,C35,C36,C37)
6.c Idealised Me refined as rotating group:
 C3(H3A,H3B,H3C), C23(H23A,H23B,H23C), C26(H26A,H26B,H26C), C46(H46A,H46B,H46C)
;
_smtbx_masks_void_probe_radius 1.2
_smtbx_masks_void_truncation_radius 1.2
_olex2_submission_special_instructions 'No special instructions were received'

loop_
_space_group_symop_operation_xyz
'x, y, z'
'-x+1/2, -y, z+1/2'
'-x, y+1/2, -z'
'x+1/2, -y+1/2, -z+1/2'
'-x, -y, -z'
'x-1/2, y, -z-1/2'
'x, -y-1/2, z'
'-x-1/2, y-1/2, z-1/2'

loop_
_atom_site_label
_atom_site_type_symbol
_atom_site_fract_x
_atom_site_fract_y
_atom_site_fract_z
_atom_site_U_iso_or_equiv
_atom_site_adp_type
_atom_site_occupancy
_atom_site_site_symmetry_order
_atom_site_calc_flag
_atom_site_refinement_flags_posn
_atom_site_refinement_flags_adp
_atom_site_refinement_flags_occupancy
_atom_site_disorder_assembly
_atom_site_disorder_group
Au1 Au 0.30001(2) -0.250000 0.44387(2) 0.03830(11) Uani 1 2 d S T P A .
Cu1 Cu 0.33911(2) -0.250000 0.29036(7) 0.0409(2) Uani 1 2 d S TU P . .
P1 P 0.29890(3) -0.38250(8) 0.45398(11) 0.0365(3) Uani 1 1 d . . . . .
N1 N 0.31018(12) -0.3334(3) 0.2513(3) 0.0422(12) Uani 1 1 d . . . . .
C1 C 0.2710(2) -0.250000 0.1800(6) 0.0419(19) Uani 1 2 d S T P . .
H1 H 0.251711 -0.250002 0.142980 0.050 Uiso 1 2 calc R U P . .
C2 C 0.28290(15) -0.3230(3) 0.2027(4) 0.0436(14) Uani 1 1 d . . . . .
C3 C 0.26259(17) -0.3916(4) 0.1724(5) 0.0572(17) Uani 1 1 d . . . . .
H3A H 0.258353 -0.424648 0.226445 0.086 Uiso 1 1 calc R U . . .
H3B H 0.274566 -0.420660 0.124782 0.086 Uiso 1 1 calc R U . . .
H3C H 0.241739 -0.373670 0.146401 0.086 Uiso 1 1 calc R U . . .
C5 C 0.33386(15) -0.5081(3) 0.3836(5) 0.0491(15) Uani 1 1 d . . . . .
H5 H 0.333585 -0.526437 0.446132 0.059 Uiso 1 1 calc R U . . .
C6 C 0.34751(19) -0.5525(4) 0.3148(5) 0.067(2) Uani 1 1 d . . . . .
H6 H 0.355935 -0.602006 0.329210 0.080 Uiso 1 1 calc R U . . .
C7 C 0.3489(2) -0.5251(5) 0.2249(6) 0.081(3) Uani 1 1 d . . . . .
H7 H 0.358752 -0.554839 0.176925 0.097 Uiso 1 1 calc R U . . .
C8 C 0.3358(2) -0.4534(5) 0.2050(5) 0.074(2) Uani 1 1 d . . . . .
H8 H 0.336672 -0.434748 0.142630 0.089 Uiso 1 1 calc R U . . .
C9 C 0.32151(16) -0.4081(4) 0.2736(4) 0.0486(15) Uani 1 1 d . . . . .
C10 C 0.32041(14) -0.4366(3) 0.3636(4) 0.0405(13) Uani 1 1 d . . . . .
C16 C 0.31670(14) -0.4151(3) 0.5634(4) 0.0393(13) Uani 1 1 d . . . . .
C17 C 0.34424(15) -0.3769(4) 0.5971(4) 0.0472(15) Uani 1 1 d . . . . .
H17 H 0.353047 -0.334261 0.564216 0.057 Uiso 1 1 calc R U . . .
C18 C 0.35867(17) -0.4020(5) 0.6797(5) 0.0617(19) Uani 1 1 d . . . . .
H18 H 0.377456 -0.376367 0.703387 0.074 Uiso 1 1 calc R U . . .
C19 C 0.34568(17) -0.4648(5) 0.7279(5) 0.064(2) Uani 1 1 d . . . . .
H19 H 0.355625 -0.482112 0.784024 0.076 Uiso 1 1 calc R U . . .
C20 C 0.31851(17) -0.5010(4) 0.6935(4) 0.0559(17) Uani 1 1 d . . . . .
H20 H 0.309593 -0.543510 0.726420 0.067 Uiso 1 1 calc R U . . .
C21 C 0.30386(15) -0.4768(4) 0.6118(4) 0.0475(15) Uani 1 1 d . . . . .
H21 H 0.284968 -0.502546 0.588950 0.057 Uiso 1 1 calc R U . . .
C4 C 0.25734(15) -0.4205(4) 0.4536(4) 0.0469(14) Uani 1 1 d . U . A 1
C11 C 0.25001(18) -0.4909(4) 0.4134(5) 0.0574(16) Uani 1 1 d . U . A 1
H11 H 0.266807 -0.518965 0.382657 0.069 Uiso 1 1 calc R U . A 1
C12 C 0.21879(19) -0.5207(5) 0.4171(6) 0.075(2) Uani 1 1 d . U . A 1
H12 H 0.213943 -0.568649 0.388540 0.090 Uiso 1 1 calc R U . A 1
C13 C 0.1950(2) -0.4806(6) 0.4624(7) 0.084(2) Uani 1 1 d . U . A 1
H13 H 0.173443 -0.501069 0.466115 0.101 Uiso 1 1 calc R U . A 1
C14 C 0.20162(19) -0.4117(6) 0.5024(7) 0.087(2) Uani 1 1 d . U . A 1
H14 H 0.184691 -0.384124 0.533126 0.104 Uiso 1 1 calc R U . A 1
C15 C 0.23306(17) -0.3813(5) 0.4986(6) 0.0712(19) Uani 1 1 d . U . A 1
H15 H 0.237654 -0.333340 0.527274 0.085 Uiso 1 1 calc R U . A 1
N2 N 0.3777(2) -0.2038(5) 0.3427(7) 0.041(2) Uani 0.5 1 d D U P B -1
C22 C 0.3988(2) -0.1708(7) 0.3762(9) 0.047(3) Uani 0.5 1 d D U P B -1
C23 C 0.4265(4) -0.1313(11) 0.4189(16) 0.071(5) Uani 0.5 1 d D U P B -1
H23A H 0.446961 -0.155435 0.398523 0.106 Uiso 0.5 1 calc R U P B -1
H23B H 0.424758 -0.134577 0.487091 0.106 Uiso 0.5 1 calc R U P B -1
H23C H 0.426398 -0.077194 0.399896 0.106 Uiso 0.5 1 calc R U P B -1
N3 N 0.52436(13) -0.6659(3) 0.8699(5) 0.0621(16) Uani 1 1 d D . . . .
C24 C 0.5139(2) -0.750000 0.9975(6) 0.047(2) Uani 1 2 d S T P . .
H24 H 0.510487 -0.749999 1.063184 0.056 Uiso 1 2 calc R U P . .
C25 C 0.51598(15) -0.6771(4) 0.9573(5) 0.0514(17) Uani 1 1 d . . . . .
C26 C 0.5077(2) -0.6092(4) 1.0189(7) 0.079(2) Uani 1 1 d . . . . .
H26A H 0.509635 -0.624211 1.084670 0.119 Uiso 1 1 calc R U . . .
H26B H 0.485170 -0.592547 1.006274 0.119 Uiso 1 1 calc R U . . .
H26C H 0.522816 -0.566912 1.005764 0.119 Uiso 1 1 calc R U . . .
C27 C 0.43482(14) -0.5703(4) 0.8402(5) 0.0545(17) Uani 1 1 d D . . . .
C28 C 0.43026(19) -0.4907(4) 0.8360(6) 0.067(2) Uani 1 1 d . . . . .
H28 H 0.440975 -0.461575 0.788953 0.081 Uiso 1 1 calc R U . . .
C29 C 0.41052(19) -0.4549(5) 0.8992(7) 0.076(2) Uani 1 1 d . . . . .
H29 H 0.407598 -0.400855 0.895695 0.091 Uiso 1 1 calc R U . . .
C30 C 0.39472(17) -0.4960(5) 0.9680(6) 0.072(2) Uani 1 1 d . . . . .
H30 H 0.380966 -0.470597 1.011665 0.086 Uiso 1 1 calc R U . . .
C31 C 0.39909(19) -0.5742(6) 0.9727(6) 0.080(3) Uani 1 1 d . . . . .
H31 H 0.388124 -0.602895 1.019704 0.096 Uiso 1 1 calc R U . . .
C32 C 0.41905(16) -0.6111(5) 0.9106(5) 0.066(2) Uani 1 1 d . . . . .
H32 H 0.422167 -0.664971 0.915507 0.079 Uiso 1 1 calc R U . . .
Au2A Au 0.4653(2) -0.750000 0.7878(5) 0.0466(7) Uani 0.5 2 d DS TU P C 1
Cu04 Cu 0.5338(3) -0.750000 0.7837(12) 0.0669(6) Uani 0.5 2 d DS TU P C 1
P2A P 0.4613(7) -0.6196(7) 0.759(2) 0.0614(18) Uani 0.5 1 d D U P C 1
C33A C 0.4496(3) -0.5915(8) 0.6497(6) 0.062(2) Uani 0.5 1 d G U P C 1
C34A C 0.4723(2) -0.6036(7) 0.5787(7) 0.073(3) Uani 0.5 1 d G U P C 1
H34A H 0.494566 -0.613426 0.593513 0.087 Uiso 0.5 1 calc R U P C 1
C35A C 0.4623(2) -0.6014(7) 0.4859(6) 0.079(3) Uani 0.5 1 d G U P C 1
H35A H 0.477752 -0.609663 0.437318 0.095 Uiso 0.5 1 calc R U P C 1
C36A C 0.4297(3) -0.5870(8) 0.4641(7) 0.075(3) Uani 0.5 1 d G U P C 1
H36A H 0.422845 -0.585511 0.400714 0.091 Uiso 0.5 1 calc R U P C 1
C37A C 0.4070(2) -0.5749(9) 0.5352(10) 0.072(2) Uani 0.5 1 d G U P C 1
H37A H 0.384751 -0.565121 0.520305 0.087 Uiso 0.5 1 calc R U P C 1
C38A C 0.4170(3) -0.5772(9) 0.6279(9) 0.061(2) Uani 0.5 1 d G U P C 1
H38A H 0.401564 -0.568884 0.676500 0.073 Uiso 0.5 1 calc R U P C 1
C39A C 0.5249(6) -0.5866(11) 0.840(2) 0.072(4) Uani 0.5 1 d D U P C 1
C40A C 0.5009(6) -0.5572(12) 0.780(2) 0.070(4) Uani 0.5 1 d D U P C 1
C41A C 0.5043(4) -0.4821(10) 0.7457(14) 0.071(4) Uani 0.5 1 d D U P C 1
H41A H 0.486912 -0.460286 0.710489 0.085 Uiso 0.5 1 calc R U P C 1
C42A C 0.5318(4) -0.4395(10) 0.7610(13) 0.071(4) Uani 0.5 1 d D U P C 1
H42A H 0.534747 -0.391121 0.731502 0.085 Uiso 0.5 1 calc R U P C 1
C43A C 0.5550(4) -0.4683(9) 0.8197(12) 0.072(4) Uani 0.5 1 d D U P C 1
H43A H 0.573998 -0.438597 0.833195 0.086 Uiso 0.5 1 calc R U P C 1
C44A C 0.5515(5) -0.5389(9) 0.8594(13) 0.073(4) Uani 0.5 1 d D U P C 1
H44A H 0.567784 -0.556349 0.901842 0.087 Uiso 0.5 1 calc R U P C 1
Au2 Au 0.4671(2) -0.750000 0.7705(5) 0.0476(7) Uani 0.5 2 d DS TU P C 2
Cu2 Cu 0.5356(3) -0.750000 0.7854(12) 0.0669(6) Uani 0.5 2 d DS TU P C 2
P2 P 0.4637(7) -0.6175(7) 0.7645(19) 0.0614(18) Uani 0.5 1 d D U P C 2
C38 C 0.4188(3) -0.5684(8) 0.6225(9) 0.062(2) Uani 0.5 1 d G U P C 2
H38 H 0.410536 -0.536454 0.670833 0.075 Uiso 0.5 1 calc R U P C 2
C33 C 0.4452(3) -0.6167(8) 0.6397(7) 0.067(3) Uani 0.5 1 d G U P C 2
C34 C 0.4573(3) -0.6634(7) 0.5690(8) 0.080(3) Uani 0.5 1 d G U P C 2
H34 H 0.475375 -0.696410 0.580748 0.096 Uiso 0.5 1 calc R U P C 2
C35 C 0.4430(3) -0.6619(7) 0.4809(7) 0.088(3) Uani 0.5 1 d G U P C 2
H35 H 0.451218 -0.693815 0.432553 0.106 Uiso 0.5 1 calc R U P C 2
C36 C 0.4165(3) -0.6136(8) 0.4637(8) 0.084(3) Uani 0.5 1 d G U P C 2
H36 H 0.406721 -0.612539 0.403497 0.101 Uiso 0.5 1 calc R U P C 2
C37 C 0.4044(3) -0.5669(8) 0.5344(11) 0.073(2) Uani 0.5 1 d G U P C 2
H37 H 0.386379 -0.533858 0.522635 0.088 Uiso 0.5 1 calc R U P C 2
C39 C 0.5001(6) -0.5715(13) 0.764(2) 0.071(4) Uani 0.5 1 d D U P C 2
C40 C 0.5030(5) -0.5041(11) 0.7120(14) 0.076(4) Uani 0.5 1 d D U P C 2
H40 H 0.485241 -0.485644 0.675337 0.091 Uiso 0.5 1 calc R U P C 2
C41 C 0.5325(4) -0.4649(11) 0.7151(14) 0.080(4) Uani 0.5 1 d D U P C 2
H41 H 0.535651 -0.421462 0.676092 0.096 Uiso 0.5 1 calc R U P C 2
C42 C 0.5564(4) -0.4873(10) 0.7721(14) 0.079(4) Uani 0.5 1 d D U P C 2
H42 H 0.575465 -0.456070 0.776862 0.095 Uiso 0.5 1 calc R U P C 2
C43 C 0.5549(5) -0.5522(10) 0.8234(13) 0.074(4) Uani 0.5 1 d D U P C 2
H43 H 0.573066 -0.568507 0.860013 0.089 Uiso 0.5 1 calc R U P C 2
C44 C 0.5259(6) -0.5949(11) 0.821(2) 0.073(4) Uani 0.5 1 d D U P C 2
N4 N 0.5519(2) -0.6927(6) 0.6781(9) 0.060(3) Uani 0.5 1 d D U P C -2
C45 C 0.5648(4) -0.6540(10) 0.6259(14) 0.080(6) Uani 0.5 1 d D U P C -2
C46 C 0.5831(7) -0.6084(15) 0.558(2) 0.126(11) Uani 0.5 1 d D U P C -2
H46A H 0.588756 -0.558620 0.586027 0.189 Uiso 0.5 1 calc R U P C -2
H46B H 0.569729 -0.600233 0.502418 0.189 Uiso 0.5 1 calc R U P C -2
H46C H 0.603253 -0.635643 0.541185 0.189 Uiso 0.5 1 calc R U P C -2
S1 S 0.43963(17) -0.2822(3) 0.6351(6) 0.146(2) Uani 0.5 1 d D U P D -1
F1 F 0.4248(4) -0.2275(9) 0.7665(12) 0.186(6) Uani 0.5 1 d D U P D -1
F2 F 0.4535(5) -0.1449(7) 0.6441(10) 0.136(5) Uani 0.5 1 d D U P D -1
F3 F 0.4881(3) -0.256(2) 0.7298(8) 0.152(4) Uani 0.5 1 d D U P D -1
O1 O 0.4456(5) -0.3513(10) 0.6981(16) 0.154(6) Uani 0.5 1 d D U P D -1
O2 O 0.4752(3) -0.2711(8) 0.5697(10) 0.127(5) Uani 0.5 1 d D U P D -1
O3 O 0.4108(2) -0.2392(12) 0.5934(7) 0.067(4) Uani 0.5 1 d D U P D -1
C48 C 0.4554(4) -0.2182(12) 0.7043(17) 0.149(4) Uani 0.5 1 d D U P D -1
S2 S 0.36732(16) -0.7520(10) 1.1701(3) 0.1200(15) Uani 0.5 1 d D U P E -1
F4 F 0.4090(5) -0.6750(7) 1.2398(13) 0.149(6) Uani 0.5 1 d D U P E -1
F5 F 0.4276(3) -0.7389(15) 1.1247(10) 0.172(5) Uani 0.5 1 d D U P E -1
F6 F 0.4190(5) -0.7933(9) 1.2565(13) 0.165(6) Uani 0.5 1 d D U P E -1
O4 O 0.3586(5) -0.6907(8) 1.1103(12) 0.104(5) Uani 0.5 1 d D U P E -1
O5 O 0.3529(4) -0.743(2) 1.2659(8) 0.168(6) Uani 0.5 1 d D U P E -1
O6 O 0.3665(5) -0.8294(9) 1.1398(14) 0.126(6) Uani 0.5 1 d D U P E -1
C47 C 0.4011(5) -0.7456(11) 1.1928(10) 0.111(3) Uani 0.5 1 d D U P E -1

loop_
_atom_site_aniso_label
_atom_site_aniso_U_11
_atom_site_aniso_U_22
_atom_site_aniso_U_33
_atom_site_aniso_U_23
_atom_site_aniso_U_13
_atom_site_aniso_U_12
Au1 0.03928(19) 0.03646(17) 0.03916(19) 0.000 0.00844(14) 0.000
Cu1 0.0303(5) 0.0545(6) 0.0379(5) 0.000 0.0017(4) 0.000
P1 0.0332(7) 0.0354(7) 0.0408(8) 0.0021(6) 0.0032(6) 0.0025(6)
N1 0.044(3) 0.049(3) 0.034(3) 0.000(2) 0.005(2) 0.012(2)
C1 0.033(4) 0.047(5) 0.046(5) 0.000 -0.003(4) 0.000
C2 0.045(3) 0.047(3) 0.038(3) -0.005(3) 0.003(3) 0.001(3)
C3 0.064(4) 0.049(4) 0.058(4) -0.006(3) 0.001(4) -0.011(3)
C5 0.050(4) 0.047(3) 0.050(4) -0.001(3) -0.005(3) 0.010(3)
C6 0.079(5) 0.059(4) 0.062(5) 0.001(4) 0.003(4) 0.034(4)
C7 0.104(7) 0.076(5) 0.062(5) -0.005(4) 0.014(5) 0.043(5)
C8 0.097(6) 0.075(5) 0.051(4) 0.000(4) 0.014(4) 0.041(5)
C9 0.048(4) 0.053(4) 0.045(4) -0.002(3) 0.007(3) 0.017(3)
C10 0.036(3) 0.042(3) 0.044(3) -0.002(3) -0.001(3) 0.005(3)
C16 0.038(3) 0.042(3) 0.037(3) 0.000(3) 0.004(3) 0.006(3)
C17 0.041(3) 0.052(4) 0.048(4) -0.003(3) 0.002(3) -0.003(3)
C18 0.047(4) 0.084(5) 0.054(4) -0.004(4) -0.013(3) -0.003(4)
C19 0.047(4) 0.101(6) 0.043(4) 0.010(4) -0.010(3) 0.004(4)
C20 0.058(4) 0.070(4) 0.039(4) 0.016(3) 0.001(3) 0.000(4)
C21 0.045(3) 0.051(4) 0.046(4) 0.007(3) -0.003(3) 0.002(3)
C4 0.037(3) 0.056(3) 0.048(3) 0.022(3) -0.004(3) 0.003(3)
C11 0.054(3) 0.067(4) 0.052(3) 0.013(3) -0.007(3) -0.015(3)
C12 0.059(4) 0.097(5) 0.069(4) 0.024(4) -0.021(4) -0.029(4)
C13 0.050(4) 0.124(6) 0.079(5) 0.032(5) -0.013(4) -0.023(4)
C14 0.042(4) 0.122(6) 0.097(5) 0.012(5) 0.007(4) 0.007(4)
C15 0.044(3) 0.081(4) 0.088(5) 0.009(4) 0.012(4) 0.012(3)
N2 0.033(4) 0.045(4) 0.045(5) -0.002(4) 0.000(4) 0.012(3)
C22 0.036(5) 0.050(6) 0.055(6) -0.007(5) 0.002(5) 0.005(4)
C23 0.065(11) 0.057(11) 0.091(13) -0.016(9) -0.014(9) -0.010(9)
N3 0.040(3) 0.070(4) 0.076(4) 0.023(3) -0.016(3) -0.009(3)
C24 0.051(5) 0.046(5) 0.044(5) 0.000 -0.017(4) 0.000
C25 0.038(3) 0.049(4) 0.067(5) 0.002(3) -0.018(3) -0.002(3)
C26 0.073(5) 0.054(4) 0.111(7) -0.007(4) -0.028(5) -0.007(4)
C27 0.029(3) 0.074(5) 0.061(4) 0.013(4) -0.012(3) -0.014(3)
C28 0.062(5) 0.072(5) 0.068(5) 0.002(4) -0.011(4) -0.027(4)
C29 0.056(5) 0.079(5) 0.093(6) -0.011(5) -0.014(5) -0.009(4)
C30 0.034(4) 0.100(6) 0.081(6) -0.006(5) -0.011(4) 0.006(4)
C31 0.051(4) 0.105(7) 0.084(6) 0.033(5) 0.014(4) 0.007(5)
C32 0.042(4) 0.080(5) 0.076(5) 0.031(4) 0.012(4) 0.003(4)
Au2A 0.0249(9) 0.0880(5) 0.027(2) 0.000 0.0050(12) 0.000
Cu04 0.0280(12) 0.1136(12) 0.0590(10) 0.000 -0.0040(10) 0.000
P2A 0.027(3) 0.1000(16) 0.057(2) 0.0335(15) -0.001(3) -0.0029(15)
C33A 0.044(4) 0.093(5) 0.049(4) 0.013(4) -0.009(4) 0.006(4)
C34A 0.052(5) 0.114(6) 0.053(5) 0.012(5) -0.004(5) 0.006(5)
C35A 0.064(5) 0.120(6) 0.054(5) 0.011(5) -0.004(5) 0.009(5)
C36A 0.060(5) 0.112(6) 0.055(4) 0.012(5) -0.011(5) -0.001(5)
C37A 0.052(4) 0.102(5) 0.063(4) 0.014(5) -0.008(4) 0.004(4)
C38A 0.038(4) 0.087(5) 0.058(4) 0.013(4) -0.004(4) 0.005(4)
C39A 0.042(4) 0.090(6) 0.083(9) 0.038(6) -0.004(5) -0.010(5)
C40A 0.038(4) 0.088(6) 0.083(8) 0.037(6) -0.003(5) -0.014(5)
C41A 0.044(4) 0.089(6) 0.079(8) 0.037(6) -0.004(5) -0.014(5)
C42A 0.048(4) 0.089(6) 0.076(8) 0.035(6) -0.006(6) -0.023(5)
C43A 0.045(4) 0.090(6) 0.080(8) 0.032(6) -0.007(6) -0.020(5)
C44A 0.044(4) 0.089(6) 0.085(9) 0.034(6) -0.006(6) -0.016(5)
Au2 0.0255(9) 0.0885(5) 0.029(2) 0.000 0.0051(13) 0.000
Cu2 0.0280(12) 0.1136(12) 0.0590(10) 0.000 -0.0040(10) 0.000
P2 0.027(3) 0.0999(16) 0.057(2) 0.0335(15) -0.002(3) -0.0027(15)
C38 0.039(4) 0.090(5) 0.058(4) 0.013(4) -0.003(4) 0.004(4)
C33 0.047(4) 0.101(6) 0.054(4) 0.018(5) -0.004(4) 0.009(4)
C34 0.068(5) 0.116(6) 0.057(5) 0.010(5) -0.002(4) 0.014(5)
C35 0.081(6) 0.125(6) 0.059(5) 0.011(5) -0.002(5) 0.010(5)
C36 0.072(5) 0.120(6) 0.060(5) 0.017(5) -0.005(5) 0.005(5)
C37 0.055(4) 0.103(5) 0.062(4) 0.015(4) -0.007(4) 0.001(4)
C39 0.039(4) 0.088(6) 0.087(8) 0.039(6) -0.002(5) -0.013(5)
C40 0.046(4) 0.092(6) 0.090(9) 0.041(6) -0.001(6) -0.015(5)
C41 0.053(4) 0.092(6) 0.094(8) 0.040(6) -0.005(6) -0.022(5)
C42 0.048(4) 0.094(6) 0.095(9) 0.035(6) -0.001(6) -0.024(5)
C43 0.045(4) 0.091(6) 0.087(9) 0.034(6) -0.003(6) -0.017(5)
C44 0.044(4) 0.090(6) 0.086(9) 0.038(6) -0.004(5) -0.010(5)
N4 0.031(6) 0.059(7) 0.089(9) 0.005(6) 0.009(5) 0.011(5)
C45 0.066(10) 0.062(10) 0.112(15) 0.004(9) 0.034(9) 0.009(8)
C46 0.12(2) 0.085(18) 0.17(2) 0.032(14) 0.047(16) -0.030(14)
S1 0.148(4) 0.083(3) 0.206(5) 0.056(3) -0.092(4) -0.028(3)
F1 0.159(8) 0.156(13) 0.242(10) 0.035(9) -0.020(8) -0.015(9)
F2 0.201(11) 0.068(6) 0.138(9) -0.038(6) -0.029(8) -0.034(7)
F3 0.119(6) 0.182(11) 0.154(8) 0.010(13) -0.060(6) -0.013(10)
O1 0.163(11) 0.100(8) 0.200(13) 0.094(9) -0.022(10) -0.030(8)
O2 0.088(7) 0.111(12) 0.182(9) -0.012(8) 0.033(7) -0.010(7)
O3 0.057(4) 0.042(10) 0.101(6) 0.002(6) -0.012(4) -0.016(5)
C48 0.155(6) 0.125(6) 0.168(7) 0.012(6) -0.055(5) -0.006(6)
S2 0.190(4) 0.058(2) 0.112(3) 0.010(6) -0.018(3) 0.012(6)
F4 0.201(11) 0.070(7) 0.175(11) -0.035(7) -0.025(9) 0.024(7)
F5 0.176(8) 0.128(12) 0.212(9) -0.003(9) 0.036(7) 0.060(10)
F6 0.211(12) 0.117(10) 0.166(10) -0.011(8) -0.039(9) 0.066(9)
O4 0.155(10) 0.050(8) 0.107(9) 0.023(7) -0.022(8) -0.007(7)
O5 0.256(11) 0.134(11) 0.112(7) 0.000(10) 0.063(8) 0.013(13)
O6 0.179(12) 0.051(7) 0.149(12) 0.017(7) 0.034(10) -0.008(8)
C47 0.148(6) 0.057(5) 0.129(6) -0.013(6) -0.002(5) 0.030(6)

loop_
_atom_type_symbol
_atom_type_description
_atom_type_scat_dispersion_real
_atom_type_scat_dispersion_imag
_atom_type_scat_source
C C 0.0033 0.0016 'International Tables Vol C Tables 4.2.6.8 and 6.1.1.4'
H H 0.0000 0.0000 'International Tables Vol C Tables 4.2.6.8 and 6.1.1.4'
Au Au -2.0133 8.8022 'International Tables Vol C Tables 4.2.6.8 and 6.1.1.4'
Cu Cu 0.3201 1.2651 'International Tables Vol C Tables 4.2.6.8 and 6.1.1.4'
F F 0.0171 0.0103 'International Tables Vol C Tables 4.2.6.8 and 6.1.1.4'
N N 0.0061 0.0033 'International Tables Vol C Tables 4.2.6.8 and 6.1.1.4'
O O 0.0106 0.0060 'International Tables Vol C Tables 4.2.6.8 and 6.1.1.4'
P P 0.1023 0.0942 'International Tables Vol C Tables 4.2.6.8 and 6.1.1.4'
S S 0.1246 0.1234 'International Tables Vol C Tables 4.2.6.8 and 6.1.1.4'

loop_
_geom_angle_atom_site_label_1
_geom_angle_atom_site_label_2
_geom_angle_atom_site_label_3
_geom_angle
_geom_angle_site_symmetry_1
_geom_angle_site_symmetry_3
_geom_angle_publ_flag
P1 Au1 Cu1 93.57(4) 7 . ?
P1 Au1 Cu1 93.56(4) . . ?
P1 Au1 P1 172.48(8) 7 . ?
N1 Cu1 Au1 82.90(14) . . ?
N1 Cu1 Au1 82.90(14) 7 . ?
N1 Cu1 N1 96.1(3) 7 . ?
N2 Cu1 Au1 99.6(3) . . ?
N2 Cu1 N1 156.7(3) . . ?
N2 Cu1 N1 107.2(3) . 7 ?
C10 P1 Au1 117.5(2) . . ?
C16 P1 Au1 111.0(2) . . ?
C16 P1 C10 104.9(3) . . ?
C16 P1 C4 105.2(3) . . ?
C4 P1 Au1 112.4(2) . . ?
C4 P1 C10 104.9(3) . . ?
C2 N1 Cu1 123.8(4) . . ?
C2 N1 C9 121.2(5) . . ?
C9 N1 Cu1 114.9(4) . . ?
C2 C1 H1 114.7 7 . ?
C2 C1 H1 114.7 . . ?
C2 C1 C2 130.7(8) . 7 ?
N1 C2 C1 122.5(6) . . ?
N1 C2 C3 120.1(6) . . ?
C1 C2 C3 117.3(6) . . ?
C2 C3 H3A 109.5 . . ?
C2 C3 H3B 109.5 . . ?
C2 C3 H3C 109.5 . . ?
H3A C3 H3B 109.5 . . ?
H3A C3 H3C 109.5 . . ?
H3B C3 H3C 109.5 . . ?
C6 C5 H5 119.4 . . ?
C6 C5 C10 121.2(6) . . ?
C10 C5 H5 119.4 . . ?
C5 C6 H6 120.2 . . ?
C5 C6 C7 119.5(6) . . ?
C7 C6 H6 120.2 . . ?
C6 C7 H7 120.3 . . ?
C6 C7 C8 119.3(7) . . ?
C8 C7 H7 120.3 . . ?
C7 C8 H8 119.1 . . ?
C7 C8 C9 121.8(7) . . ?
C9 C8 H8 119.1 . . ?
C8 C9 N1 119.9(6) . . ?
C10 C9 N1 121.9(5) . . ?
C10 C9 C8 118.1(6) . . ?
C5 C10 P1 120.4(5) . . ?
C9 C10 P1 119.5(4) . . ?
C9 C10 C5 120.1(6) . . ?
C17 C16 P1 118.2(5) . . ?
C21 C16 P1 121.6(5) . . ?
C21 C16 C17 120.2(6) . . ?
C16 C17 H17 120.5 . . ?
C18 C17 C16 119.1(6) . . ?
C18 C17 H17 120.5 . . ?
C17 C18 H18 119.8 . . ?
C17 C18 C19 120.3(6) . . ?
C19 C18 H18 119.8 . . ?
C18 C19 H19 120.3 . . ?
C20 C19 C18 119.4(6) . . ?
C20 C19 H19 120.3 . . ?
C19 C20 H20 119.5 . . ?
C19 C20 C21 121.1(7) . . ?
C21 C20 H20 119.5 . . ?
C16 C21 H21 120.1 . . ?
C20 C21 C16 119.9(6) . . ?
C20 C21 H21 120.1 . . ?
C11 C4 P1 121.6(5) . . ?
C15 C4 P1 119.5(6) . . ?
C15 C4 C11 118.8(7) . . ?
C4 C11 H11 119.4 . . ?
C12 C11 C4 121.1(8) . . ?
C12 C11 H11 119.4 . . ?
C11 C12 H12 120.5 . . ?
C13 C12 C11 119.0(9) . . ?
C13 C12 H12 120.5 . . ?
C12 C13 H13 119.6 . . ?
C14 C13 C12 120.8(8) . . ?
C14 C13 H13 119.6 . . ?
C13 C14 H14 119.8 . . ?
C13 C14 C15 120.4(9) . . ?
C15 C14 H14 119.8 . . ?
C4 C15 C14 119.9(8) . . ?
C4 C15 H15 120.0 . . ?
C14 C15 H15 120.0 . . ?
C22 N2 Cu1 173.6(9) . . ?
N2 C22 C23 177.8(15) . . ?
C22 C23 H23A 109.5 . . ?
C22 C23 H23B 109.5 . . ?
C22 C23 H23C 109.5 . . ?
H23A C23 H23B 109.5 . . ?
H23A C23 H23C 109.5 . . ?
H23B C23 H23C 109.5 . . ?
C25 N3 Cu04 122.9(6) . . ?
C25 N3 C39A 115.2(16) . . ?
C25 N3 Cu2 122.7(6) . . ?
C25 N3 C44 127.6(17) . . ?
C39A N3 Cu04 121.8(15) . . ?
C44 N3 Cu2 109.7(16) . . ?
C25 C24 H24 114.7 . . ?
C25 C24 H24 114.7 7_545 . ?
C25 C24 C25 130.7(9) 7_545 . ?
N3 C25 C24 123.0(7) . . ?
N3 C25 C26 119.9(7) . . ?
C24 C25 C26 117.1(7) . . ?
C25 C26 H26A 109.5 . . ?
C25 C26 H26B 109.5 . . ?
C25 C26 H26C 109.5 . . ?
H26A C26 H26B 109.5 . . ?
H26A C26 H26C 109.5 . . ?
H26B C26 H26C 109.5 . . ?
C28 C27 P2A 121.6(7) . . ?
C28 C27 P2 120.9(7) . . ?
C32 C27 C28 118.4(7) . . ?
C32 C27 P2A 120.0(7) . . ?
C32 C27 P2 120.4(7) . . ?
C27 C28 H28 119.9 . . ?
C29 C28 C27 120.2(8) . . ?
C29 C28 H28 119.9 . . ?
C28 C29 H29 119.5 . . ?
C28 C29 C30 120.9(8) . . ?
C30 C29 H29 119.5 . . ?
C29 C30 H30 120.4 . . ?
C31 C30 C29 119.3(8) . . ?
C31 C30 H30 120.4 . . ?
C30 C31 H31 119.7 . . ?
C32 C31 C30 120.7(8) . . ?
C32 C31 H31 119.7 . . ?
C27 C32 H32 119.7 . . ?
C31 C32 C27 120.5(8) . . ?
C31 C32 H32 119.7 . . ?
P2A Au2A Cu04 93.8(7) 7_545 . ?
P2A Au2A Cu04 93.8(7) . . ?
P2A Au2A P2A 158.1(17) 7_545 . ?
N3 Cu04 N3 97.1(8) . 7_545 ?
N3 Cu04 Au2A 77.8(4) 7_545 . ?
N3 Cu04 Au2A 77.8(4) . . ?
C27 P2A Au2A 113.4(7) . . ?
C27 P2A C40A 97.5(17) . . ?
C33A P2A C27 106.7(13) . . ?
C33A P2A Au2A 117.6(14) . . ?
C33A P2A C40A 102.2(11) . . ?
C40A P2A Au2A 117.1(14) . . ?
C34A C33A P2A 116.3(9) . . ?
C34A C33A C38A 120.0 . . ?
C38A C33A P2A 121.5(10) . . ?
C33A C34A H34A 120.0 . . ?
C35A C34A C33A 120.0 . . ?
C35A C34A H34A 120.0 . . ?
C34A C35A H35A 120.0 . . ?
C36A C35A C34A 120.0 . . ?
C36A C35A H35A 120.0 . . ?
C35A C36A H36A 120.0 . . ?
C35A C36A C37A 120.0 . . ?
C37A C36A H36A 120.0 . . ?
C36A C37A H37A 120.0 . . ?
C36A C37A C38A 120.0 . . ?
C38A C37A H37A 120.0 . . ?
C33A C38A H38A 120.0 . . ?
C37A C38A C33A 120.0 . . ?
C37A C38A H38A 120.0 . . ?
C40A C39A N3 121.4(13) . . ?
C44A C39A N3 121.5(13) . . ?
C44A C39A C40A 116.6(11) . . ?
C39A C40A P2A 117.8(13) . . ?
C39A C40A C41A 119.2(13) . . ?
C41A C40A P2A 122.7(13) . . ?
C40A C41A H41A 119.0 . . ?
C42A C41A C40A 122.0(13) . . ?
C42A C41A H41A 119.0 . . ?
C41A C42A H42A 120.9 . . ?
C43A C42A C41A 118.2(13) . . ?
C43A C42A H42A 120.9 . . ?
C42A C43A H43A 119.5 . . ?
C42A C43A C44A 121.0(13) . . ?
C44A C43A H43A 119.5 . . ?
C39A C44A H44A 118.7 . . ?
C43A C44A C39A 122.6(13) . . ?
C43A C44A H44A 118.7 . . ?
P2 Au2 Cu2 93.6(7) 7_545 . ?
P2 Au2 Cu2 93.6(7) . . ?
P2 Au2 P2 171.9(18) 7_545 . ?
N3 Cu2 N3 97.1(8) . 7_545 ?
N3 Cu2 Au2 79.3(4) 7_545 . ?
N3 Cu2 Au2 79.3(4) . . ?
N4 Cu2 N3 100.6(4) . . ?
N4 Cu2 Au2 106.3(7) . . ?
C27 P2 Au2 118.2(7) . . ?
C27 P2 C33 107.2(15) . . ?
C33 P2 Au2 93.7(11) . . ?
C39 P2 C27 111.2(19) . . ?
C39 P2 Au2 114.9(13) . . ?
C39 P2 C33 109.6(14) . . ?
C33 C38 H38 120.0 . . ?
C33 C38 C37 120.0 . . ?
C37 C38 H38 120.0 . . ?
C38 C33 P2 118.1(8) . . ?
C38 C33 C34 120.0 . . ?
C34 C33 P2 121.9(8) . . ?
C33 C34 H34 120.0 . . ?
C33 C34 C35 120.0 . . ?
C35 C34 H34 120.0 . . ?
C34 C35 H35 120.0 . . ?
C36 C35 C34 120.0 . . ?
C36 C35 H35 120.0 . . ?
C35 C36 H36 120.0 . . ?
C35 C36 C37 120.0 . . ?
C37 C36 H36 120.0 . . ?
C38 C37 H37 120.0 . . ?
C36 C37 C38 120.0 . . ?
C36 C37 H37 120.0 . . ?
C40 C39 P2 118.5(14) . . ?
C44 C39 P2 121.6(15) . . ?
C44 C39 C40 119.6(13) . . ?
C39 C40 H40 121.0 . . ?
C41 C40 C39 118.1(13) . . ?
C41 C40 H40 121.0 . . ?
C40 C41 H41 119.5 . . ?
C42 C41 C40 121.0(13) . . ?
C42 C41 H41 119.5 . . ?
C41 C42 H42 118.5 . . ?
C41 C42 C43 123.0(14) . . ?
C43 C42 H42 118.5 . . ?
C42 C43 H43 121.0 . . ?
C42 C43 C44 118.0(13) . . ?
C44 C43 H43 121.0 . . ?
C39 C44 N3 120.7(13) . . ?
C39 C44 C43 120.0(12) . . ?
C43 C44 N3 119.0(13) . . ?
C45 N4 Cu2 168.8(16) . . ?
N4 C45 C46 176(2) . . ?
C45 C46 H46A 109.5 . . ?
C45 C46 H46B 109.5 . . ?
C45 C46 H46C 109.5 . . ?
H46A C46 H46B 109.5 . . ?
H46A C46 H46C 109.5 . . ?
H46B C46 H46C 109.5 . . ?
O1 S1 O2 105.8(10) . . ?
O1 S1 C48 96.7(10) . . ?
O3 S1 O1 138.3(10) . . ?
O3 S1 O2 112.4(8) . . ?
O3 S1 C48 102.0(9) . . ?
C48 S1 O2 85.5(8) . . ?
F1 C48 S1 87.7(13) . . ?
F1 C48 F2 111.8(12) . . ?
F2 C48 S1 102.0(14) . . ?
F3 C48 S1 101.1(16) . . ?
F3 C48 F1 121.4(13) . . ?
F3 C48 F2 122.1(16) . . ?
O4 S2 O5 112.0(14) . . ?
O4 S2 O6 121.7(11) . . ?
O4 S2 C47 108.9(12) . . ?
O6 S2 O5 111.9(15) . . ?
O6 S2 C47 99.6(12) . . ?
C47 S2 O5 99.4(9) . . ?
S2 C47 F4 113.1(15) . . ?
S2 C47 F5 124.9(13) . . ?
S2 C47 F6 126.5(17) . . ?
F4 C47 F5 94.4(17) . . ?
F6 C47 F4 94.7(15) . . ?
F6 C47 F5 95.4(15) . . ?

loop_
_geom_bond_atom_site_label_1
_geom_bond_atom_site_label_2
_geom_bond_distance
_geom_bond_site_symmetry_2
_geom_bond_publ_flag
Au1 Cu1 2.7161(10) . ?
Au1 P1 2.3121(14) 7 ?
Au1 P1 2.3121(14) . ?
Cu1 N1 1.954(5) 7 ?
Cu1 N1 1.954(5) . ?
Cu1 N2 1.922(8) . ?
P1 C10 1.826(6) . ?
P1 C16 1.817(6) . ?
P1 C4 1.821(6) . ?
N1 C2 1.325(8) . ?
N1 C9 1.417(8) . ?
C1 H1 0.9500 . ?
C1 C2 1.399(7) 7 ?
C1 C2 1.399(7) . ?
C2 C3 1.517(8) . ?
C3 H3A 0.9800 . ?
C3 H3B 0.9800 . ?
C3 H3C 0.9800 . ?
C5 H5 0.9500 . ?
C5 C6 1.371(9) . ?
C5 C10 1.390(8) . ?
C6 H6 0.9500 . ?
C6 C7 1.375(10) . ?
C7 H7 0.9500 . ?
C7 C8 1.387(10) . ?
C8 H8 0.9500 . ?
C8 C9 1.388(9) . ?
C9 C10 1.381(8) . ?
C16 C17 1.393(8) . ?
C16 C21 1.382(8) . ?
C17 H17 0.9500 . ?
C17 C18 1.391(9) . ?
C18 H18 0.9500 . ?
C18 C19 1.397(10) . ?
C19 H19 0.9500 . ?
C19 C20 1.367(10) . ?
C20 H20 0.9500 . ?
C20 C21 1.379(9) . ?
C21 H21 0.9500 . ?
C4 C11 1.386(9) . ?
C4 C15 1.365(9) . ?
C11 H11 0.9500 . ?
C11 C12 1.378(10) . ?
C12 H12 0.9500 . ?
C12 C13 1.362(13) . ?
C13 H13 0.9500 . ?
C13 C14 1.356(13) . ?
C14 H14 0.9500 . ?
C14 C15 1.389(11) . ?
C15 H15 0.9500 . ?
N2 C22 1.139(7) . ?
C22 C23 1.460(9) . ?
C23 H23A 0.9800 . ?
C23 H23B 0.9800 . ?
C23 H23C 0.9800 . ?
N3 C25 1.311(9) . ?
N3 Cu04 1.953(12) . ?
N3 C39A 1.445(14) . ?
N3 Cu2 1.953(12) . ?
N3 C44 1.422(13) . ?
C24 H24 0.9500 . ?
C24 C25 1.397(8) 7_545 ?
C24 C25 1.397(8) . ?
C25 C26 1.514(10) . ?
C26 H26A 0.9800 . ?
C26 H26B 0.9800 . ?
C26 H26C 0.9800 . ?
C27 C28 1.399(10) . ?
C27 C32 1.391(9) . ?
C27 P2A 1.802(13) . ?
C27 P2 1.801(13) . ?
C28 H28 0.9500 . ?
C28 C29 1.362(11) . ?
C29 H29 0.9500 . ?
C29 C30 1.378(12) . ?
C30 H30 0.9500 . ?
C30 C31 1.375(12) . ?
C31 H31 0.9500 . ?
C31 C32 1.366(11) . ?
C32 H32 0.9500 . ?
Au2A Cu04 2.800(10) . ?
Au2A P2A 2.313(11) 7_545 ?
Au2A P2A 2.313(11) . ?
P2A C33A 1.71(3) . ?
P2A C40A 1.97(4) . ?
C33A C34A 1.3900 . ?
C33A C38A 1.3900 . ?
C34A H34A 0.9500 . ?
C34A C35A 1.3900 . ?
C35A H35A 0.9500 . ?
C35A C36A 1.3900 . ?
C36A H36A 0.9500 . ?
C36A C37A 1.3900 . ?
C37A H37A 0.9500 . ?
C37A C38A 1.3900 . ?
C38A H38A 0.9500 . ?
C39A C40A 1.398(14) . ?
C39A C44A 1.395(14) . ?
C40A C41A 1.406(15) . ?
C41A H41A 0.9500 . ?
C41A C42A 1.364(16) . ?
C42A H42A 0.9500 . ?
C42A C43A 1.362(16) . ?
C43A H43A 0.9500 . ?
C43A C44A 1.363(15) . ?
C44A H44A 0.9500 . ?
Au2 Cu2 2.801(10) . ?
Au2 P2 2.313(11) . ?
Au2 P2 2.313(11) 7_545 ?
Cu2 N4 1.950(18) . ?
P2 C33 1.94(4) . ?
P2 C39 1.69(4) . ?
C38 H38 0.9500 . ?
C38 C33 1.3900 . ?
C38 C37 1.3900 . ?
C33 C34 1.3900 . ?
C34 H34 0.9500 . ?
C34 C35 1.3900 . ?
C35 H35 0.9500 . ?
C35 C36 1.3900 . ?
C36 H36 0.9500 . ?
C36 C37 1.3900 . ?
C37 H37 0.9500 . ?
C39 C40 1.396(15) . ?
C39 C44 1.392(14) . ?
C40 H40 0.9500 . ?
C40 C41 1.384(16) . ?
C41 H41 0.9500 . ?
C41 C42 1.332(16) . ?
C42 H42 0.9500 . ?
C42 C43 1.350(15) . ?
C43 H43 0.9500 . ?
C43 C44 1.401(15) . ?
N4 C45 1.135(8) . ?
C45 C46 1.459(9) . ?
C46 H46A 0.9800 . ?
C46 H46B 0.9800 . ?
C46 H46C 0.9800 . ?
S1 O1 1.522(13) . ?
S1 O2 1.740(12) . ?
S1 O3 1.518(12) . ?
S1 C48 1.62(3) . ?
F1 C48 1.539(16) . ?
F2 C48 1.542(15) . ?
F3 C48 1.536(17) . ?
S2 O4 1.413(12) . ?
S2 O5 1.500(11) . ?
S2 O6 1.416(13) . ?
S2 C47 1.42(2) . ?
F4 C47 1.440(18) . ?
F5 C47 1.460(16) . ?
F6 C47 1.434(16) . ?

loop_
_geom_torsion_atom_site_label_1
_geom_torsion_atom_site_label_2
_geom_torsion_atom_site_label_3
_geom_torsion_atom_site_label_4
_geom_torsion
_geom_torsion_site_symmetry_1
_geom_torsion_site_symmetry_2
_geom_torsion_site_symmetry_3
_geom_torsion_site_symmetry_4
_geom_torsion_publ_flag
Au1 P1 C10 C5 150.3(4) . . . . ?
Au1 P1 C10 C9 -33.5(6) . . . . ?
Au1 P1 C16 C17 -39.0(5) . . . . ?
Au1 P1 C16 C21 142.0(4) . . . . ?
Au1 P1 C4 C11 147.0(4) . . . . ?
Au1 P1 C4 C15 -36.9(6) . . . . ?
Cu1 N1 C2 C1 -4.4(9) . . . . ?
Cu1 N1 C2 C3 177.8(4) . . . . ?
Cu1 N1 C9 C8 -101.8(7) . . . . ?
Cu1 N1 C9 C10 74.7(7) . . . . ?
P1 C16 C17 C18 -178.6(5) . . . . ?
P1 C16 C21 C20 178.5(5) . . . . ?
P1 C4 C11 C12 177.0(5) . . . . ?
P1 C4 C15 C14 -177.0(6) . . . . ?
N1 C9 C10 P1 8.4(9) . . . . ?
N1 C9 C10 C5 -175.5(6) . . . . ?
C2 N1 C9 C8 74.5(9) . . . . ?
C2 N1 C9 C10 -109.1(7) . . . . ?
C2 C1 C2 N1 -2.2(14) 7 . . . ?
C2 C1 C2 C3 175.7(7) 7 . . . ?
C5 C6 C7 C8 -1.4(14) . . . . ?
C6 C5 C10 P1 174.1(6) . . . . ?
C6 C5 C10 C9 -2.0(10) . . . . ?
C6 C7 C8 C9 0.5(14) . . . . ?
C7 C8 C9 N1 176.3(8) . . . . ?
C7 C8 C9 C10 -0.3(12) . . . . ?
C8 C9 C10 P1 -175.1(6) . . . . ?
C8 C9 C10 C5 1.0(10) . . . . ?
C9 N1 C2 C1 179.7(6) . . . . ?
C9 N1 C2 C3 1.9(9) . . . . ?
C10 P1 C16 C17 88.9(5) . . . . ?
C10 P1 C16 C21 -90.2(5) . . . . ?
C10 P1 C4 C11 18.2(6) . . . . ?
C10 P1 C4 C15 -165.7(5) . . . . ?
C10 C5 C6 C7 2.1(12) . . . . ?
C16 P1 C10 C5 26.6(6) . . . . ?
C16 P1 C10 C9 -157.3(5) . . . . ?
C16 P1 C4 C11 -92.2(5) . . . . ?
C16 P1 C4 C15 83.9(6) . . . . ?
C16 C17 C18 C19 0.0(10) . . . . ?
C17 C16 C21 C20 -0.5(9) . . . . ?
C17 C18 C19 C20 -0.4(11) . . . . ?
C18 C19 C20 C21 0.3(11) . . . . ?
C19 C20 C21 C16 0.1(10) . . . . ?
C21 C16 C17 C18 0.4(9) . . . . ?
C4 P1 C10 C5 -84.0(5) . . . . ?
C4 P1 C10 C9 92.1(5) . . . . ?
C4 P1 C16 C17 -160.7(5) . . . . ?
C4 P1 C16 C21 20.2(6) . . . . ?
C4 C11 C12 C13 -0.9(11) . . . . ?
C11 C4 C15 C14 -0.8(11) . . . . ?
C11 C12 C13 C14 0.8(13) . . . . ?
C12 C13 C14 C15 -0.7(14) . . . . ?
C13 C14 C15 C4 0.7(13) . . . . ?
C15 C4 C11 C12 0.9(10) . . . . ?
N3 C39A C40A P2A 13(3) . . . . ?
N3 C39A C40A C41A -173(3) . . . . ?
N3 C39A C44A C43A 169(2) . . . . ?
C25 N3 C39A C40A -108(2) . . . . ?
C25 N3 C39A C44A 81(3) . . . . ?
C25 N3 C44 C39 -98(3) . . . . ?
C25 N3 C44 C43 88(3) . . . . ?
C25 C24 C25 N3 -8.1(15) 7_545 . . . ?
C25 C24 C25 C26 171.2(7) 7_545 . . . ?
C27 C28 C29 C30 0.0(11) . . . . ?
C27 P2A C33A C34A 161.4(9) . . . . ?
C27 P2A C33A C38A -35.4(17) . . . . ?
C27 P2 C39 C40 -77(3) . . . . ?
C27 P2 C39 C44 96(3) . . . . ?
C28 C27 C32 C31 1.3(11) . . . . ?
C28 C27 P2A Au2A 177.8(9) . . . . ?
C28 C27 P2A C33A -51(2) . . . . ?
C28 C27 P2A C40A 53.8(17) . . . . ?
C28 C27 P2 Au2 -176.3(11) . . . . ?
C28 C27 P2 C33 -72.2(15) . . . . ?
C28 C27 P2 C39 48(2) . . . . ?
C28 C29 C30 C31 0.1(12) . . . . ?
C29 C30 C31 C32 0.5(12) . . . . ?
C30 C31 C32 C27 -1.2(12) . . . . ?
C32 C27 C28 C29 -0.7(10) . . . . ?
C32 C27 P2A Au2A 0(2) . . . . ?
C32 C27 P2A C33A 130.5(9) . . . . ?
C32 C27 P2A C40A -124.4(8) . . . . ?
C32 C27 P2 Au2 10(2) . . . . ?
C32 C27 P2 C33 114.5(8) . . . . ?
C32 C27 P2 C39 -125.7(11) . . . . ?
Au2A P2A C33A C34A -70.0(15) . . . . ?
Au2A P2A C33A C38A 93.1(10) . . . . ?
Cu04 N3 C25 C24 1.8(10) . . . . ?
Cu04 N3 C25 C26 -177.5(7) . . . . ?
Cu04 N3 C39A C40A 70(3) . . . . ?
Cu04 N3 C39A C44A -101(2) . . . . ?
P2A C27 C28 C29 -178.9(15) . . . . ?
P2A C27 C32 C31 179.6(15) . . . . ?
P2A C33A C34A C35A 163.5(12) . . . . ?
P2A C33A C38A C37A -162.6(12) . . . . ?
P2A C40A C41A C42A 180(2) . . . . ?
C33A C34A C35A C36A 0.0 . . . . ?
C34A C33A C38A C37A 0.0 . . . . ?
C34A C35A C36A C37A 0.0 . . . . ?
C35A C36A C37A C38A 0.0 . . . . ?
C36A C37A C38A C33A 0.0 . . . . ?
C38A C33A C34A C35A 0.0 . . . . ?
C39A N3 C25 C24 179.4(11) . . . . ?
C39A N3 C25 C26 0.1(12) . . . . ?
C39A C40A C41A C42A 7(4) . . . . ?
C40A P2A C33A C34A 59.6(14) . . . . ?
C40A P2A C33A C38A -137.2(13) . . . . ?
C40A C39A C44A C43A -2(3) . . . . ?
C40A C41A C42A C43A -7(3) . . . . ?
C41A C42A C43A C44A 2(3) . . . . ?
C42A C43A C44A C39A 2(3) . . . . ?
C44A C39A C40A P2A -175(3) . . . . ?
C44A C39A C40A C41A -2(4) . . . . ?
Au2 P2 C39 C40 145(2) . . . . ?
Au2 P2 C39 C44 -41(3) . . . . ?
Cu2 N3 C25 C24 -0.8(10) . . . . ?
Cu2 N3 C25 C26 179.9(7) . . . . ?
Cu2 N3 C44 C39 80(3) . . . . ?
Cu2 N3 C44 C43 -94(3) . . . . ?
P2 C27 C28 C29 -174.1(15) . . . . ?
P2 C27 C32 C31 174.8(15) . . . . ?
P2 C33 C34 C35 179.0(11) . . . . ?
P2 C39 C40 C41 177(2) . . . . ?
P2 C39 C44 N3 10(4) . . . . ?
P2 C39 C44 C43 -176(3) . . . . ?
C38 C33 C34 C35 0.0 . . . . ?
C33 P2 C39 C40 41(3) . . . . ?
C33 P2 C39 C44 -145(2) . . . . ?
C33 C38 C37 C36 0.0 . . . . ?
C33 C34 C35 C36 0.0 . . . . ?
C34 C35 C36 C37 0.0 . . . . ?
C35 C36 C37 C38 0.0 . . . . ?
C37 C38 C33 P2 -179.0(11) . . . . ?
C37 C38 C33 C34 0.0 . . . . ?
C39 C40 C41 C42 -5(3) . . . . ?
C40 C39 C44 N3 -176(3) . . . . ?
C40 C39 C44 C43 -2(4) . . . . ?
C40 C41 C42 C43 6(4) . . . . ?
C41 C42 C43 C44 -4(3) . . . . ?
C42 C43 C44 N3 176(2) . . . . ?
C42 C43 C44 C39 2(4) . . . . ?
C44 N3 C25 C24 177.0(12) . . . . ?
C44 N3 C25 C26 -2.3(14) . . . . ?
C44 C39 C40 C41 3(4) . . . . ?
O1 S1 C48 F1 -73.0(12) . . . . ?
O1 S1 C48 F2 175.2(13) . . . . ?
O1 S1 C48 F3 48.7(14) . . . . ?
O2 S1 C48 F1 -178.4(10) . . . . ?
O2 S1 C48 F2 69.8(11) . . . . ?
O2 S1 C48 F3 -56.8(11) . . . . ?
O3 S1 C48 F1 69.6(10) . . . . ?
O3 S1 C48 F2 -42.2(12) . . . . ?
O3 S1 C48 F3 -168.8(11) . . . . ?
O4 S2 C47 F4 60.3(17) . . . . ?
O4 S2 C47 F5 -53(2) . . . . ?
O4 S2 C47 F6 175.6(16) . . . . ?
O5 S2 C47 F4 -57(2) . . . . ?
O5 S2 C47 F5 -170(2) . . . . ?
O5 S2 C47 F6 58(2) . . . . ?
O6 S2 C47 F4 -171.3(15) . . . . ?
O6 S2 C47 F5 75(2) . . . . ?
O6 S2 C47 F6 -56.0(18) . . . . ?

loop_
_smtbx_masks_void_nr
_smtbx_masks_void_average_x
_smtbx_masks_void_average_y
_smtbx_masks_void_average_z
_smtbx_masks_void_volume
_smtbx_masks_void_count_electrons
_smtbx_masks_void_content
1 0.255 0.250 0.369 619.2 156.3 '4 thf'
2 0.245 0.750 -0.101 619.2 152.5 '4 thf'
3 0.755 0.250 -0.026 619.2 156.1 '4 thf'
4 0.745 0.750 -0.682 619.2 152.3 '4 thf'
